data_7133191
loop_
_publ_author_name
'Kulathungage, Lakshani W.'
'Kurup, Sudheer S.'
'Browne, Edison A.'
'Spalink, Gabriel H.'
'Ward, Cassandra L.'
'Lord, Richard L.'
'Groysman, Stanislav'

_publ_section_title
;
 Efficient carbene transfer reactivity mediated by Fe(II) complexes
 supported by bulky alkoxides.
;
_journal_issue 55
_journal_name_full 'Chemical communications (Cambridge, England)'
_journal_page_first 7033
_journal_page_last 7036
_journal_paper_doi 10.1039/d4cc02108h
_journal_volume 60
_journal_year 2024
_chemical_formula_moiety 'C30 H20 O8, C7 H8'
_chemical_formula_sum 'C37 H28 O8'
_chemical_formula_weight 600.59
_space_group_crystal_system monoclinic
_space_group_IT_number 14
_space_group_name_Hall '-P 2ybc'
_space_group_name_H-M_alt 'P 1 21/c 1'
_atom_sites_solution_hydrogens geom
_atom_sites_solution_primary dual
_audit_creation_date 2024-05-23
_audit_creation_method
;
Olex2 1.5
(compiled 2024.02.16 svn.r378c4104 for OlexSys, GUI svn.r6928)
;
_audit_update_record
;
2024-05-24 deposited with the CCDC.	2024-06-13 downloaded from the CCDC.
;
_cell_angle_alpha 90
_cell_angle_beta 114.576(2)
_cell_angle_gamma 90
_cell_formula_units_Z 2
_cell_length_a 10.3230(7)
_cell_length_b 19.0774(14)
_cell_length_c 8.7024(5)
_cell_measurement_reflns_used 9875
_cell_measurement_temperature 100.00
_cell_measurement_theta_max 26.361
_cell_measurement_theta_min 2.418
_cell_volume 1558.56(18)
_computing_cell_refinement 'SAINT V8.40B (?, 2016)'
_computing_data_reduction 'SAINT V8.40B (?, 2016)'
_computing_molecular_graphics 'Olex2 1.5 (Dolomanov et al., 2009)'
_computing_publication_material 'Olex2 1.5 (Dolomanov et al., 2009)'
_computing_structure_refinement 'SHELXL 2019/3 (Sheldrick, 2015)'
_computing_structure_solution 'SHELXT  (Sheldrick, 2015)'
_diffrn_ambient_temperature 100.00
_diffrn_detector 'Photon III'
_diffrn_detector_type 'CPAD area detector'
_diffrn_measured_fraction_theta_full 0.996
_diffrn_measured_fraction_theta_max 0.984
_diffrn_measurement_device '\k--geometry diffractometer'
_diffrn_measurement_device_type 'Bruker D8 VENTURE'
_diffrn_measurement_method '\f and \w scans'
_diffrn_radiation_collimation '0.8 mm pinhole collimator'
_diffrn_radiation_monochromator 'multilayer mirror'
_diffrn_radiation_type 'Mo K\a'
_diffrn_radiation_wavelength 0.71073
_diffrn_reflns_av_R_equivalents 0.0486
_diffrn_reflns_av_unetI/netI 0.0215
_diffrn_reflns_Laue_measured_fraction_full 0.996
_diffrn_reflns_Laue_measured_fraction_max 0.984
_diffrn_reflns_limit_h_max 12
_diffrn_reflns_limit_h_min -12
_diffrn_reflns_limit_k_max 23
_diffrn_reflns_limit_k_min -23
_diffrn_reflns_limit_l_max 10
_diffrn_reflns_limit_l_min -10
_diffrn_reflns_number 42299
_diffrn_reflns_point_group_measured_fraction_full 0.996
_diffrn_reflns_point_group_measured_fraction_max 0.984
_diffrn_reflns_theta_full 25.242
_diffrn_reflns_theta_max 26.644
_diffrn_reflns_theta_min 2.418
_diffrn_source 'microfocus sealed tube'
_diffrn_source_current 1.4
_diffrn_source_power 0.07
_diffrn_source_target Mo
_diffrn_source_type 'Incoatec I\mS'
_diffrn_source_voltage 50.0
_diffrn_standards_number 0
_exptl_absorpt_coefficient_mu 0.090
_exptl_absorpt_correction_T_max 0.7454
_exptl_absorpt_correction_T_min 0.7019
_exptl_absorpt_correction_type multi-scan
_exptl_absorpt_process_details
;
SADABS-2016/2 (Bruker,2016/2) was used for absorption correction.
wR2(int) was 0.1190 before and 0.0600 after correction.
The Ratio of minimum to maximum transmission is 0.9416.
The \l/2 correction factor is Not present.
;
_exptl_crystal_colour colourless
_exptl_crystal_colour_primary colourless
_exptl_crystal_density_diffrn 1.280
_exptl_crystal_description hexagonal
_exptl_crystal_F_000 628
_exptl_crystal_size_max 0.15
_exptl_crystal_size_mid 0.1
_exptl_crystal_size_min 0.03
_refine_diff_density_max 0.254
_refine_diff_density_min -0.196
_refine_diff_density_rms 0.040
_refine_ls_extinction_method none
_refine_ls_goodness_of_fit_ref 1.035
_refine_ls_hydrogen_treatment constr
_refine_ls_matrix_type full
_refine_ls_number_parameters 346
_refine_ls_number_reflns 3217
_refine_ls_number_restraints 734
_refine_ls_restrained_S_all 1.009
_refine_ls_R_factor_all 0.0625
_refine_ls_R_factor_gt 0.0460
_refine_ls_shift/su_max 0.000
_refine_ls_shift/su_mean 0.000
_refine_ls_structure_factor_coef Fsqd
_refine_ls_weighting_details 'w=1/[\s^2^(Fo^2^)+(0.0553P)^2^+0.6553P] where P=(Fo^2^+2Fc^2^)/3'
_refine_ls_weighting_scheme calc
_refine_ls_wR_factor_gt 0.1178
_refine_ls_wR_factor_ref 0.1325
_reflns_Friedel_coverage 0.000
_reflns_number_gt 2497
_reflns_number_total 3217
_reflns_threshold_expression 'I > 2\s(I)'
_cod_data_source_file d4cc02108h3.cif
_cod_data_source_block sg984
_cod_depositor_comments 'Adding full bibliography for 7133190--7133192.cif.'
_cod_database_code 7133191
_shelx_shelxl_version_number 2019/3
_shelx_space_group_comment
;
The symmetry employed for this shelxl refinement is uniquely defined
by the following loop, which should always be used as a source of
symmetry information in preference to the above space-group names.
They are only intended as comments.
;
_shelx_estimated_absorpt_t_max 0.997
_shelx_estimated_absorpt_t_min 0.987
_olex2_refinement_description
;
1. Fixed Uiso
 At 1.2 times of:
  All C(H) groups
 At 1.5 times of:
  All C(H,H,H) groups
2. Restrained distances
 C1S-C2S
 1.51 with sigma of 0.02
 C2S-C3S = C2S-C7S = C4S-C5S
 1.39 with sigma of 0.02
 C3S-C4S = C5S-C6S = C6S-C7S
 1.38 with sigma of 0.02
 C1S-C3S = C1S-C7S
 2.52 with sigma of 0.04
 C2S-C4S
 2.42 with sigma of 0.04
 C2S-C6S
 2.41 with sigma of 0.04
 C3S-C5S
 2.39 with sigma of 0.04
 C4S-C6S = C5S-C7S
 2.4 with sigma of 0.04
 C2S-C3S \\sim C3S-C4S \\sim C4S-C5S \\sim C5S-C6S \\sim C6S-C7S \\sim C7S-C2S
 with sigma of 0.02
 C2S-C6S \\sim C2S-C4S \\sim C7S-C5S \\sim C3S-C7S \\sim C4S-C6S \\sim C3S-C5S
 with sigma of 0.04
 C1S-C7S \\sim C1S-C3S
 with sigma of 0.04
 C7-C4 \\sim C8-C7 \\sim C8-C1 \\sim C2-C1 \\sim C3-C2 \\sim C4-C3 \\sim
C7B-C4B \\sim C7B-C8B \\sim C1B-C8B ~
 C2B-C1B \\sim C3B-C2B \\sim C3B-C4B
 with sigma of 0.02
 C4-C8 \\sim C7-C1 \\sim C4B-C8B \\sim C7B-C1B \\sim C8-C2 \\sim C1-C3 \\sim
C2-C4 \\sim C8B-C2B \\sim C1B-C3B
 \\sim C2B-C4B
 with sigma of 0.02
 C12B-C11B \\sim C15B-C12B \\sim C14B-C15B \\sim C10B-C9B \\sim C10B-C11B \\sim
C11-C10 \\sim C12-C11
 \\sim C15-C12 \\sim C15-C14 \\sim C9-C14 \\sim C9-C10 \\sim C14B-C9B
 with sigma of 0.02
 C12-C14 \\sim C15-C9 \\sim C12B-C14B \\sim C15B-C9B \\sim C14B-C10B \\sim
C9B-C11B \\sim C10B-C12B ~
 C14-C10 \\sim C9-C11 \\sim C10-C12 \\sim C11-C15
 with sigma of 0.02
3. Restrained planarity
 C1S, C2S, C3S, C4S, C5S, C6S, C7S
 with sigma of 0.1
4. Uiso/Uaniso restraints and constraints
C1S \\sim C2S \\sim C3S \\sim C4S \\sim C5S \\sim C6S \\sim C7S: within 2A with
sigma of 0.04 and sigma for terminal atoms of 0.08 within 2A
C1 \\sim C2 \\sim C3 \\sim C4 \\sim C7 \\sim C8 \\sim C1B \\sim C2B \\sim C3B
\\sim C4B \\sim C7B \\sim C8B: within 2A with sigma of 0.04 and sigma for
terminal atoms of 0.02 within 2A
C9 \\sim C10 \\sim C11 \\sim C12 \\sim C14 \\sim C15 \\sim C9B \\sim C10B \\sim
C11B \\sim C12B \\sim C14B \\sim C15B: within 2A with sigma of 0.04 and sigma
for terminal atoms of 0.02 within 2A
5. Rigid body (RIGU) restrains
 C1S, C2S, C3S, C4S, C5S, C6S, C7S
 with sigma for 1-2 distances of 0.004 and sigma for 1-3 distances of 0.004
6. Others
 Sof(C1B)=Sof(H1B)=Sof(C2B)=Sof(H2B)=Sof(C3B)=Sof(H3B)=Sof(C4B)=Sof(C7B)=
 Sof(H7B)=Sof(C8B)=Sof(H8B)=1-FVAR(1)
 Sof(C1)=Sof(H1)=Sof(C2)=Sof(H2)=Sof(C3)=Sof(H3)=Sof(C4)=Sof(C7)=Sof(H7)=
 Sof(C8)=Sof(H8)=FVAR(1)
 Sof(C9B)=Sof(H9B)=Sof(C10B)=Sof(H10B)=Sof(C11B)=Sof(H11B)=Sof(C12B)=Sof(C14B)=
 Sof(H14B)=Sof(C15B)=Sof(H15B)=1-FVAR(2)
 Sof(C9)=Sof(H9)=Sof(C10)=Sof(H10)=Sof(C11)=Sof(H11)=Sof(C12)=Sof(C14)=
 Sof(H14)=Sof(C15)=Sof(H15)=FVAR(2)
 Fixed Sof: C1S(0.5) H1SA(0.5) H1SB(0.5) H1SC(0.5) C2S(0.5) C3S(0.5) H3S(0.5)
 C4S(0.5) H4S(0.5) C5S(0.5) H5S(0.5) C6S(0.5) H6S(0.5) C7S(0.5) H7S(0.5)
7.a Aromatic/amide H refined with riding coordinates:
 C1(H1), C2(H2), C3(H3), C7(H7), C8(H8), C9(H9), C10(H10), C11(H11), C14(H14),
 C15(H15), C1B(H1B), C2B(H2B), C3B(H3B), C7B(H7B), C8B(H8B), C9B(H9B),
 C10B(H10B), C11B(H11B), C14B(H14B), C15B(H15B), C3S(H3S), C4S(H4S), C5S(H5S),
 C6S(H6S), C7S(H7S)
7.b Idealised Me refined as rotating group:
 C1S(H1SA,H1SB,H1SC)
;
_olex2_submission_special_instructions 'No special instructions were received'

loop_
_space_group_symop_operation_xyz
'x, y, z'
'-x, y+1/2, -z+1/2'
'-x, -y, -z'
'x, -y-1/2, z-1/2'

loop_
_atom_site_label
_atom_site_type_symbol
_atom_site_fract_x
_atom_site_fract_y
_atom_site_fract_z
_atom_site_U_iso_or_equiv
_atom_site_adp_type
_atom_site_occupancy
_atom_site_site_symmetry_order
_atom_site_calc_flag
_atom_site_refinement_flags_posn
_atom_site_refinement_flags_adp
_atom_site_refinement_flags_occupancy
_atom_site_disorder_assembly
_atom_site_disorder_group
O1 O 0.77450(12) 0.43420(6) 0.57227(17) 0.0474(3) Uani 1 1 d . . . . .
O2 O 0.97078(13) 0.55543(6) 0.77304(15) 0.0469(3) Uani 1 1 d . . . . .
O3 O 0.80662(14) 0.59607(6) 0.52330(16) 0.0516(3) Uani 1 1 d . . . . .
O4 O 0.89275(14) 0.37776(6) 0.44179(18) 0.0556(4) Uani 1 1 d . . . . .
C5 C 0.87080(18) 0.42897(8) 0.5072(2) 0.0438(4) Uani 1 1 d . . . . .
C6 C 0.94884(18) 0.49676(8) 0.5270(2) 0.0442(4) Uani 1 1 d . . . . .
C13 C 0.89971(18) 0.55652(8) 0.6035(2) 0.0435(4) Uani 1 1 d . . . . .
C1 C 0.5451(12) 0.2630(5) 0.6009(19) 0.055(2) Uani 0.53(3) 1 d D U P A 1
H1 H 0.491166 0.223191 0.604683 0.066 Uiso 0.53(3) 1 calc R U P A 1
C2 C 0.6866(12) 0.2670(5) 0.7096(18) 0.0515(19) Uani 0.53(3) 1 d D U P A 1
H2 H 0.728205 0.231430 0.791847 0.062 Uiso 0.53(3) 1 calc R U P A 1
C3 C 0.7690(12) 0.3228(5) 0.7001(17) 0.0397(17) Uani 0.53(3) 1 d D U P A 1
H3 H 0.868331 0.324893 0.769172 0.048 Uiso 0.53(3) 1 calc R U P A 1
C4 C 0.7000(11) 0.3751(6) 0.5856(16) 0.0319(18) Uani 0.53(3) 1 d D U P A 1
C7 C 0.5585(12) 0.3735(5) 0.4781(17) 0.0401(19) Uani 0.53(3) 1 d D U P A 1
H7 H 0.515557 0.410581 0.400652 0.048 Uiso 0.53(3) 1 calc R U P A 1
C8 C 0.4801(11) 0.3157(6) 0.4864(19) 0.055(2) Uani 0.53(3) 1 d D U P A 1
H8 H 0.381667 0.312551 0.413343 0.066 Uiso 0.53(3) 1 calc R U P A 1
C9 C 0.8578(15) 0.7123(8) 1.0265(14) 0.047(2) Uani 0.47(3) 1 d D U P B 1
H9 H 0.824299 0.748399 1.075934 0.057 Uiso 0.47(3) 1 calc R U P B 1
C10 C 0.9415(15) 0.7293(5) 0.9442(16) 0.0440(19) Uani 0.47(3) 1 d D U P B 1
H10 H 0.971963 0.776342 0.945168 0.053 Uiso 0.47(3) 1 calc R U P B 1
C11 C 0.9820(17) 0.6779(6) 0.8593(19) 0.0398(19) Uani 0.47(3) 1 d D U P B 1
H11 H 1.038327 0.689121 0.799755 0.048 Uiso 0.47(3) 1 calc R U P B 1
C12 C 0.938(3) 0.6106(7) 0.865(4) 0.042(3) Uani 0.47(3) 1 d D U P B 1
C14 C 0.8213(14) 0.6436(8) 1.0386(13) 0.049(2) Uani 0.47(3) 1 d D U P B 1
H14 H 0.771206 0.631441 1.104894 0.059 Uiso 0.47(3) 1 calc R U P B 1
C15 C 0.8598(17) 0.5929(7) 0.952(2) 0.056(3) Uani 0.47(3) 1 d D U P B 1
H15 H 0.831387 0.545615 0.952545 0.067 Uiso 0.47(3) 1 calc R U P B 1
C1B C 0.5240(13) 0.2576(6) 0.541(3) 0.059(3) Uani 0.47(3) 1 d D U P A 2
H1B H 0.466157 0.218740 0.540640 0.071 Uiso 0.47(3) 1 calc R U P A 2
C2B C 0.6656(13) 0.2591(6) 0.654(2) 0.052(2) Uani 0.47(3) 1 d D U P A 2
H2B H 0.706760 0.220885 0.728616 0.062 Uiso 0.47(3) 1 calc R U P A 2
C3B C 0.7459(15) 0.3170(8) 0.657(2) 0.053(3) Uani 0.47(3) 1 d D U P A 2
H3B H 0.842147 0.319967 0.737329 0.064 Uiso 0.47(3) 1 calc R U P A 2
C4B C 0.6881(14) 0.3699(7) 0.545(2) 0.042(3) Uani 0.47(3) 1 d D U P A 2
C7B C 0.5491(14) 0.3685(6) 0.430(2) 0.050(3) Uani 0.47(3) 1 d D U P A 2
H7B H 0.510341 0.405604 0.350973 0.060 Uiso 0.47(3) 1 calc R U P A 2
C8B C 0.4667(12) 0.3115(6) 0.430(2) 0.055(3) Uani 0.47(3) 1 d D U P A 2
H8B H 0.369214 0.309834 0.352979 0.066 Uiso 0.47(3) 1 calc R U P A 2
C9B C 0.8252(12) 0.6915(8) 1.0349(13) 0.049(2) Uani 0.53(3) 1 d D U P B 2
H9B H 0.795477 0.722375 1.099679 0.058 Uiso 0.53(3) 1 calc R U P B 2
C10B C 0.9028(15) 0.7169(5) 0.9527(14) 0.046(2) Uani 0.53(3) 1 d D U P B 2
H10B H 0.922591 0.765629 0.954427 0.056 Uiso 0.53(3) 1 calc R U P B 2
C11B C 0.9519(16) 0.6707(7) 0.8670(18) 0.047(2) Uani 0.53(3) 1 d D U P B 2
H11B H 1.009626 0.687364 0.813607 0.057 Uiso 0.53(3) 1 calc R U P B 2
C12B C 0.918(3) 0.6016(7) 0.859(3) 0.039(2) Uani 0.53(3) 1 d D U P B 2
C14B C 0.7898(13) 0.6218(8) 1.0248(14) 0.058(2) Uani 0.53(3) 1 d D U P B 2
H14B H 0.730991 0.605388 1.077013 0.069 Uiso 0.53(3) 1 calc R U P B 2
C15B C 0.8390(14) 0.5753(6) 0.9393(16) 0.0431(17) Uani 0.53(3) 1 d D U P B 2
H15B H 0.818752 0.526596 0.936445 0.052 Uiso 0.53(3) 1 calc R U P B 2
C1S C 0.4053(15) 0.5896(5) 1.1081(17) 0.177(6) Uani 0.5 1 d D U P C -1
H1SA H 0.311849 0.602818 1.020985 0.266 Uiso 0.5 1 calc R U P C -1
H1SB H 0.467923 0.630684 1.139682 0.266 Uiso 0.5 1 calc R U P C -1
H1SC H 0.394189 0.571920 1.207689 0.266 Uiso 0.5 1 calc R U P C -1
C2S C 0.4688(6) 0.5340(2) 1.0412(6) 0.0725(14) Uani 0.5 1 d D U P C -1
C3S C 0.4188(7) 0.5191(3) 0.8704(9) 0.0753(18) Uani 0.5 1 d D U P C -1
H3S H 0.354284 0.550552 0.790407 0.090 Uiso 0.5 1 calc R U P C -1
C4S C 0.4594(7) 0.4616(4) 0.8168(8) 0.109(2) Uani 0.5 1 d D U P C -1
H4S H 0.405667 0.445861 0.704505 0.130 Uiso 0.5 1 calc R U P C -1
C5S C 0.5725(7) 0.4258(4) 0.9157(8) 0.0766(16) Uani 0.5 1 d D U P C -1
H5S H 0.603123 0.386183 0.873504 0.092 Uiso 0.5 1 calc R U P C -1
C6S C 0.6441(7) 0.4462(4) 1.0774(7) 0.110(2) Uani 0.5 1 d D U P C -1
H6S H 0.719147 0.418486 1.155449 0.133 Uiso 0.5 1 calc R U P C -1
C7S C 0.6041(8) 0.5099(3) 1.1271(9) 0.085(2) Uani 0.5 1 d D U P C -1
H7S H 0.670735 0.535746 1.219380 0.102 Uiso 0.5 1 calc R U P C -1

loop_
_atom_site_aniso_label
_atom_site_aniso_U_11
_atom_site_aniso_U_22
_atom_site_aniso_U_33
_atom_site_aniso_U_23
_atom_site_aniso_U_13
_atom_site_aniso_U_12
O1 0.0426(6) 0.0373(6) 0.0720(8) -0.0081(5) 0.0335(6) -0.0032(5)
O2 0.0558(7) 0.0349(6) 0.0568(7) -0.0058(5) 0.0301(6) 0.0084(5)
O3 0.0540(7) 0.0433(7) 0.0593(8) -0.0111(6) 0.0254(6) 0.0069(6)
O4 0.0641(8) 0.0344(6) 0.0840(10) -0.0207(6) 0.0465(8) -0.0120(6)
C5 0.0413(9) 0.0352(8) 0.0604(10) -0.0100(7) 0.0265(8) -0.0042(7)
C6 0.0441(9) 0.0337(8) 0.0602(10) -0.0128(7) 0.0272(8) -0.0056(7)
C13 0.0449(9) 0.0343(8) 0.0593(11) -0.0118(7) 0.0295(8) -0.0051(7)
C1 0.058(4) 0.035(3) 0.082(5) -0.001(3) 0.041(4) -0.005(2)
C2 0.059(3) 0.044(3) 0.058(4) 0.009(3) 0.032(3) 0.010(2)
C3 0.033(3) 0.040(3) 0.043(4) 0.006(3) 0.012(3) 0.0047(19)
C4 0.032(2) 0.028(2) 0.040(4) -0.007(3) 0.018(2) 0.0015(18)
C7 0.037(3) 0.030(2) 0.051(5) 0.000(3) 0.017(3) 0.0030(17)
C8 0.036(3) 0.053(3) 0.076(5) -0.015(4) 0.022(3) -0.008(2)
C9 0.059(5) 0.041(4) 0.046(3) -0.003(3) 0.025(3) 0.011(3)
C10 0.060(5) 0.032(3) 0.045(3) -0.007(2) 0.027(3) -0.004(2)
C11 0.062(5) 0.027(3) 0.044(3) -0.005(2) 0.036(3) -0.005(3)
C12 0.055(8) 0.028(4) 0.052(5) 0.000(3) 0.031(6) 0.009(4)
C14 0.051(5) 0.054(6) 0.053(3) -0.003(4) 0.032(3) 0.003(4)
C15 0.071(5) 0.028(4) 0.075(4) 0.007(4) 0.036(4) -0.002(4)
C1B 0.044(4) 0.044(3) 0.101(8) -0.015(4) 0.042(4) -0.011(2)
C2B 0.054(5) 0.040(3) 0.077(6) 0.006(4) 0.041(4) 0.006(3)
C3B 0.029(4) 0.073(5) 0.054(6) -0.006(4) 0.013(4) 0.000(3)
C4B 0.042(4) 0.037(4) 0.052(6) -0.009(3) 0.026(4) -0.008(2)
C7B 0.037(3) 0.054(4) 0.059(6) -0.007(3) 0.019(4) -0.002(2)
C8B 0.037(3) 0.052(4) 0.076(7) -0.011(4) 0.023(4) -0.011(2)
C9B 0.050(4) 0.051(5) 0.043(3) -0.008(4) 0.018(2) 0.014(4)
C10B 0.060(5) 0.032(3) 0.043(3) -0.004(3) 0.018(3) 0.003(3)
C11B 0.058(5) 0.049(4) 0.042(3) 0.002(2) 0.028(3) -0.004(3)
C12B 0.046(5) 0.031(3) 0.041(3) -0.003(3) 0.021(3) 0.005(3)
C14B 0.056(4) 0.063(5) 0.066(3) -0.010(3) 0.037(3) -0.004(3)
C15B 0.056(4) 0.028(4) 0.058(3) 0.003(3) 0.036(3) 0.004(3)
C1S 0.335(15) 0.083(5) 0.248(11) 0.053(6) 0.255(11) 0.081(7)
C2S 0.118(4) 0.050(2) 0.085(3) 0.028(2) 0.077(3) 0.027(3)
C3S 0.063(3) 0.085(4) 0.082(3) 0.038(3) 0.035(3) 0.026(3)
C4S 0.081(4) 0.164(6) 0.080(4) -0.028(4) 0.033(3) 0.016(4)
C5S 0.117(4) 0.055(4) 0.102(4) 0.020(3) 0.089(4) 0.021(3)
C6S 0.094(4) 0.160(6) 0.077(3) 0.032(3) 0.035(3) 0.074(4)
C7S 0.093(4) 0.087(5) 0.058(3) -0.009(3) 0.013(3) -0.033(3)

loop_
_atom_type_symbol
_atom_type_description
_atom_type_scat_dispersion_real
_atom_type_scat_dispersion_imag
_atom_type_scat_source
C C 0.0033 0.0016 'International Tables Vol C Tables 4.2.6.8 and 6.1.1.4'
H H 0.0000 0.0000 'International Tables Vol C Tables 4.2.6.8 and 6.1.1.4'
O O 0.0106 0.0060 'International Tables Vol C Tables 4.2.6.8 and 6.1.1.4'

loop_
_geom_angle_atom_site_label_1
_geom_angle_atom_site_label_2
_geom_angle_atom_site_label_3
_geom_angle
_geom_angle_site_symmetry_1
_geom_angle_site_symmetry_3
_geom_angle_publ_flag
C5 O1 C4 120.5(6) . . ?
C5 O1 C4B 112.1(7) . . ?
C13 O2 C12 116.6(13) . . ?
C13 O2 C12B 114.7(12) . . ?
O1 C5 C6 110.28(13) . . ?
O4 C5 O1 125.63(15) . . ?
O4 C5 C6 124.09(15) . . ?
C5 C6 C13 116.10(14) . . ?
C6 C6 C5 120.62(18) 3_766 . ?
C6 C6 C13 123.22(19) 3_766 . ?
O2 C13 C6 109.97(15) . . ?
O3 C13 O2 126.15(15) . . ?
O3 C13 C6 123.78(17) . . ?
C2 C1 H1 119.5 . . ?
C2 C1 C8 121.0(7) . . ?
C8 C1 H1 119.5 . . ?
C1 C2 H2 119.8 . . ?
C1 C2 C3 120.4(7) . . ?
C3 C2 H2 119.8 . . ?
C2 C3 H3 121.5 . . ?
C4 C3 C2 116.9(7) . . ?
C4 C3 H3 121.5 . . ?
C3 C4 O1 120.5(7) . . ?
C7 C4 O1 115.4(7) . . ?
C7 C4 C3 124.1(8) . . ?
C4 C7 H7 121.2 . . ?
C4 C7 C8 117.5(7) . . ?
C8 C7 H7 121.2 . . ?
C1 C8 C7 119.9(7) . . ?
C1 C8 H8 120.0 . . ?
C7 C8 H8 120.0 . . ?
C10 C9 H9 119.5 . . ?
C10 C9 C14 121.1(7) . . ?
C14 C9 H9 119.5 . . ?
C9 C10 H10 119.9 . . ?
C9 C10 C11 120.3(6) . . ?
C11 C10 H10 119.9 . . ?
C10 C11 H11 121.2 . . ?
C12 C11 C10 117.6(7) . . ?
C12 C11 H11 121.2 . . ?
C11 C12 O2 120.5(9) . . ?
C15 C12 O2 117.1(9) . . ?
C15 C12 C11 122.4(8) . . ?
C9 C14 H14 120.9 . . ?
C9 C14 C15 118.2(7) . . ?
C15 C14 H14 120.9 . . ?
C12 C15 C14 120.2(7) . . ?
C12 C15 H15 119.9 . . ?
C14 C15 H15 119.9 . . ?
C2B C1B H1B 119.8 . . ?
C8B C1B H1B 119.8 . . ?
C8B C1B C2B 120.4(8) . . ?
C1B C2B H2B 120.6 . . ?
C3B C2B C1B 118.7(7) . . ?
C3B C2B H2B 120.6 . . ?
C2B C3B H3B 119.9 . . ?
C4B C3B C2B 120.2(8) . . ?
C4B C3B H3B 119.9 . . ?
C3B C4B O1 116.5(9) . . ?
C3B C4B C7B 121.8(9) . . ?
C7B C4B O1 120.9(10) . . ?
C4B C7B H7B 120.9 . . ?
C4B C7B C8B 118.2(9) . . ?
C8B C7B H7B 120.9 . . ?
C1B C8B C7B 120.6(8) . . ?
C1B C8B H8B 119.7 . . ?
C7B C8B H8B 119.7 . . ?
C10B C9B H9B 119.7 . . ?
C10B C9B C14B 120.6(6) . . ?
C14B C9B H9B 119.7 . . ?
C9B C10B H10B 120.5 . . ?
C9B C10B C11B 118.9(6) . . ?
C11B C10B H10B 120.5 . . ?
C10B C11B H11B 119.8 . . ?
C12B C11B C10B 120.4(7) . . ?
C12B C11B H11B 119.8 . . ?
C11B C12B O2 119.5(8) . . ?
C11B C12B C15B 121.4(7) . . ?
C15B C12B O2 119.1(9) . . ?
C9B C14B H14B 119.7 . . ?
C9B C14B C15B 120.6(6) . . ?
C15B C14B H14B 119.7 . . ?
C12B C15B C14B 118.0(7) . . ?
C12B C15B H15B 121.0 . . ?
C14B C15B H15B 121.0 . . ?
H1SA C1S H1SB 109.5 . . ?
H1SA C1S H1SC 109.5 . . ?
H1SB C1S H1SC 109.5 . . ?
C2S C1S H1SA 109.5 . . ?
C2S C1S H1SB 109.5 . . ?
C2S C1S H1SC 109.5 . . ?
C3S C2S C1S 122.5(7) . . ?
C7S C2S C1S 123.0(7) . . ?
C7S C2S C3S 111.1(5) . . ?
C2S C3S H3S 119.5 . . ?
C4S C3S C2S 121.0(5) . . ?
C4S C3S H3S 119.5 . . ?
C3S C4S H4S 119.2 . . ?
C5S C4S C3S 121.6(6) . . ?
C5S C4S H4S 119.2 . . ?
C4S C5S H5S 120.5 . . ?
C4S C5S C6S 119.0(6) . . ?
C6S C5S H5S 120.5 . . ?
C5S C6S H6S 121.1 . . ?
C5S C6S C7S 117.8(6) . . ?
C7S C6S H6S 121.1 . . ?
C2S C7S C6S 119.2(5) . . ?
C2S C7S H7S 120.4 . . ?
C6S C7S H7S 120.4 . . ?

loop_
_geom_bond_atom_site_label_1
_geom_bond_atom_site_label_2
_geom_bond_distance
_geom_bond_site_symmetry_2
_geom_bond_publ_flag
O1 C5 1.337(2) . ?
O1 C4 1.397(10) . ?
O1 C4B 1.477(12) . ?
O2 C13 1.347(2) . ?
O2 C12 1.444(11) . ?
O2 C12B 1.400(10) . ?
O3 C13 1.193(2) . ?
O4 C5 1.1986(19) . ?
C5 C6 1.495(2) . ?
C6 C6 1.328(3) 3_766 ?
C6 C13 1.510(2) . ?
C1 H1 0.9500 . ?
C1 C2 1.373(9) . ?
C1 C8 1.379(9) . ?
C2 H2 0.9500 . ?
C2 C3 1.385(9) . ?
C3 H3 0.9500 . ?
C3 C4 1.380(8) . ?
C4 C7 1.369(9) . ?
C7 H7 0.9500 . ?
C7 C8 1.387(8) . ?
C8 H8 0.9500 . ?
C9 H9 0.9500 . ?
C9 C10 1.371(8) . ?
C9 C14 1.379(8) . ?
C10 H10 0.9500 . ?
C10 C11 1.393(9) . ?
C11 H11 0.9500 . ?
C11 C12 1.369(10) . ?
C12 C15 1.358(10) . ?
C14 H14 0.9500 . ?
C14 C15 1.385(9) . ?
C15 H15 0.9500 . ?
C1B H1B 0.9500 . ?
C1B C2B 1.382(9) . ?
C1B C8B 1.366(10) . ?
C2B H2B 0.9500 . ?
C2B C3B 1.375(9) . ?
C3B H3B 0.9500 . ?
C3B C4B 1.355(10) . ?
C4B C7B 1.367(10) . ?
C7B H7B 0.9500 . ?
C7B C8B 1.382(9) . ?
C8B H8B 0.9500 . ?
C9B H9B 0.9500 . ?
C9B C10B 1.366(7) . ?
C9B C14B 1.372(7) . ?
C10B H10B 0.9500 . ?
C10B C11B 1.380(9) . ?
C11B H11B 0.9500 . ?
C11B C12B 1.358(9) . ?
C12B C15B 1.375(9) . ?
C14B H14B 0.9500 . ?
C14B C15B 1.384(8) . ?
C15B H15B 0.9500 . ?
C1S H1SA 0.9800 . ?
C1S H1SB 0.9800 . ?
C1S H1SC 0.9800 . ?
C1S C2S 1.487(7) . ?
C2S C3S 1.385(7) . ?
C2S C7S 1.360(8) . ?
C3S H3S 0.9500 . ?
C3S C4S 1.327(8) . ?
C4S H4S 0.9500 . ?
C4S C5S 1.317(8) . ?
C5S H5S 0.9500 . ?
C5S C6S 1.346(8) . ?
C6S H6S 0.9500 . ?
C6S C7S 1.408(8) . ?
C7S H7S 0.9500 . ?

loop_
_geom_torsion_atom_site_label_1
_geom_torsion_atom_site_label_2
_geom_torsion_atom_site_label_3
_geom_torsion_atom_site_label_4
_geom_torsion
_geom_torsion_site_symmetry_1
_geom_torsion_site_symmetry_2
_geom_torsion_site_symmetry_3
_geom_torsion_site_symmetry_4
_geom_torsion_publ_flag
O1 C5 C6 C6 179.1(2) . . . 3_766 ?
O1 C5 C6 C13 -3.4(2) . . . . ?
O1 C4 C7 C8 179.9(9) . . . . ?
O1 C4B C7B C8B -168.8(12) . . . . ?
O2 C12 C15 C14 -178.3(17) . . . . ?
O2 C12B C15B C14B 179.1(16) . . . . ?
O4 C5 C6 C6 -1.0(4) . . . 3_766 ?
O4 C5 C6 C13 176.49(18) . . . . ?
C5 O1 C4 C3 69.8(13) . . . . ?
C5 O1 C4 C7 -109.6(9) . . . . ?
C5 O1 C4B C3B 82.9(14) . . . . ?
C5 O1 C4B C7B -106.9(12) . . . . ?
C5 C6 C13 O2 88.94(18) . . . . ?
C5 C6 C13 O3 -87.8(2) . . . . ?
C6 C6 C13 O2 -93.7(3) 3_766 . . . ?
C6 C6 C13 O3 89.6(3) 3_766 . . . ?
C13 O2 C12 C11 -72(3) . . . . ?
C13 O2 C12 C15 107(2) . . . . ?
C13 O2 C12B C11B -79(2) . . . . ?
C13 O2 C12B C15B 104(2) . . . . ?
C1 C2 C3 C4 4.2(16) . . . . ?
C2 C1 C8 C7 1.1(14) . . . . ?
C2 C3 C4 O1 177.8(10) . . . . ?
C2 C3 C4 C7 -2.8(18) . . . . ?
C3 C4 C7 C8 0.5(17) . . . . ?
C4 O1 C5 O4 7.4(6) . . . . ?
C4 O1 C5 C6 -172.7(5) . . . . ?
C4 C7 C8 C1 0.4(14) . . . . ?
C8 C1 C2 C3 -3.5(15) . . . . ?
C9 C10 C11 C12 -1(2) . . . . ?
C9 C14 C15 C12 4(2) . . . . ?
C10 C9 C14 C15 -6.2(18) . . . . ?
C10 C11 C12 O2 177.2(19) . . . . ?
C10 C11 C12 C15 -1(4) . . . . ?
C11 C12 C15 C14 0(4) . . . . ?
C12 O2 C13 O3 -4.9(8) . . . . ?
C12 O2 C13 C6 178.5(7) . . . . ?
C14 C9 C10 C11 5.2(19) . . . . ?
C1B C2B C3B C4B -3(2) . . . . ?
C2B C1B C8B C7B -0.1(16) . . . . ?
C2B C3B C4B O1 171.5(12) . . . . ?
C2B C3B C4B C7B 1(2) . . . . ?
C3B C4B C7B C8B 1(2) . . . . ?
C4B O1 C5 O4 -3.8(7) . . . . ?
C4B O1 C5 C6 176.1(6) . . . . ?
C4B C7B C8B C1B -1.4(18) . . . . ?
C8B C1B C2B C3B 2.4(16) . . . . ?
C9B C10B C11B C12B 3(2) . . . . ?
C9B C14B C15B C12B -3(2) . . . . ?
C10B C9B C14B C15B 3.8(17) . . . . ?
C10B C11B C12B O2 -179.1(16) . . . . ?
C10B C11B C12B C15B -2(3) . . . . ?
C11B C12B C15B C14B 2(3) . . . . ?
C12B O2 C13 O3 6.2(7) . . . . ?
C12B O2 C13 C6 -170.4(6) . . . . ?
C14B C9B C10B C11B -3.6(16) . . . . ?
C1S C2S C3S C4S -167.6(7) . . . . ?
C1S C2S C7S C6S 163.9(7) . . . . ?
C2S C3S C4S C5S -17.0(11) . . . . ?
C3S C2S C7S C6S -36.4(8) . . . . ?
C3S C4S C5S C6S 3.4(11) . . . . ?
C4S C5S C6S C7S -7.4(11) . . . . ?
C5S C6S C7S C2S 25.7(10) . . . . ?
C7S C2S C3S C4S 32.5(8) . . . . ?
